data_4101669
loop_
_publ_author_name
'Duffey, Trisha A.'
'Shaw, Scott A.'
'Vedejs, Edwin'

_publ_section_title
;
 AcOLeDMAP and BnOLeDMAP: conformationally restricted nucleophilic
 catalysts for enantioselective rearrangement of indolyl acetates and
 carbonates.
;
_journal_issue 1
_journal_name_full 'Journal of the American Chemical Society'
_journal_page_first 14
_journal_page_last 15
_journal_paper_doi 10.1021/ja805541u
_journal_volume 131
_journal_year 2009
_chemical_formula_moiety 'C22 H29 N3 O3'
_chemical_formula_sum 'C22 H29 N3 O3'
_chemical_formula_weight 383.48
_chemical_name_systematic
;
 ?
;
_space_group_IT_number 19
_symmetry_cell_setting orthorhombic
_symmetry_space_group_name_Hall 'P 2ac 2ab'
_symmetry_space_group_name_H-M 'P 21 21 21'
_atom_sites_solution_hydrogens geom
_atom_sites_solution_primary direct
_atom_sites_solution_secondary difmap
_audit_creation_method SHELXL-97
_cell_angle_alpha 90.00
_cell_angle_beta 90.00
_cell_angle_gamma 90.00
_cell_formula_units_Z 4
_cell_length_a 8.3738(8)
_cell_length_b 11.4894(11)
_cell_length_c 21.864(2)
_cell_measurement_reflns_used 6087
_cell_measurement_temperature 123(2)
_cell_measurement_theta_max 23.32
_cell_measurement_theta_min 3.01
_cell_volume 2103.5(3)
_computing_cell_refinement 'Bruker SMART'
_computing_data_collection 'Bruker SMART'
_computing_data_reduction 'Bruker SHELXTL'
_computing_molecular_graphics 'Bruker SHELXTL'
_computing_publication_material 'Bruker SHELXTL'
_computing_structure_refinement 'Bruker SHELXTL'
_computing_structure_solution 'Bruker SHELXTL'
_diffrn_ambient_temperature 123(2)
_diffrn_measured_fraction_theta_full 0.997
_diffrn_measured_fraction_theta_max 0.997
_diffrn_measurement_device_type 'CCD area detector'
_diffrn_measurement_method 'phi and omega scans'
_diffrn_radiation_monochromator graphite
_diffrn_radiation_source 'fine-focus sealed tube'
_diffrn_radiation_type MoK\a
_diffrn_radiation_wavelength 0.71073
_diffrn_reflns_av_R_equivalents 0.0260
_diffrn_reflns_av_sigmaI/netI 0.0144
_diffrn_reflns_limit_h_max 11
_diffrn_reflns_limit_h_min -11
_diffrn_reflns_limit_k_max 15
_diffrn_reflns_limit_k_min -15
_diffrn_reflns_limit_l_max 29
_diffrn_reflns_limit_l_min -29
_diffrn_reflns_number 21512
_diffrn_reflns_theta_full 28.37
_diffrn_reflns_theta_max 28.37
_diffrn_reflns_theta_min 3.01
_exptl_absorpt_coefficient_mu 0.081
_exptl_absorpt_correction_type none
_exptl_crystal_colour colorless
_exptl_crystal_density_diffrn 1.211
_exptl_crystal_density_method 'not measured'
_exptl_crystal_description block
_exptl_crystal_F_000 824
_exptl_crystal_size_max 0.50
_exptl_crystal_size_mid 0.44
_exptl_crystal_size_min 0.24
_refine_diff_density_max 0.264
_refine_diff_density_min -0.140
_refine_diff_density_rms 0.031
_refine_ls_abs_structure_details 'Flack H D (1983), Acta Cryst. A39, 876-881'
_refine_ls_abs_structure_Flack 0.6(10)
_refine_ls_extinction_method none
_refine_ls_goodness_of_fit_ref 1.045
_refine_ls_hydrogen_treatment constr
_refine_ls_matrix_type full
_refine_ls_number_parameters 259
_refine_ls_number_reflns 2980
_refine_ls_number_restraints 0
_refine_ls_restrained_S_all 1.045
_refine_ls_R_factor_all 0.0345
_refine_ls_R_factor_gt 0.0312
_refine_ls_shift/su_max 0.000
_refine_ls_shift/su_mean 0.000
_refine_ls_structure_factor_coef Fsqd
_refine_ls_weighting_details 'calc w=1/[\s^2^(Fo^2^)+(0.0434P)^2^+0.3832P] where P=(Fo^2^+2Fc^2^)/3'
_refine_ls_weighting_scheme calc
_refine_ls_wR_factor_gt 0.0805
_refine_ls_wR_factor_ref 0.0830
_reflns_number_gt 2762
_reflns_number_total 2980
_reflns_threshold_expression >2sigma(I)
_cod_data_source_file ja805541u_si_004.cif
_cod_data_source_block ss200a
_cod_depositor_comments
;
The following automatic conversions were performed:

'_symmetry_cell_setting' value 'Orthorhombic' changed to
'orthorhombic' according to the built-in table from CIF Core
dictionary named 'cif_core.dic' version 2.4.1 from 2010-06-29.

Automatic conversion script
Id: cif_fix_values 1673 2011-04-08 12:14:43Z adriana 
;
_cod_original_cell_volume 2103.6(4)
_cod_original_sg_symbol_H-M P2(1)2(1)2(1)
_cod_database_code 4101669

loop_
_symmetry_equiv_pos_as_xyz
'x, y, z'
'-x+1/2, -y, z+1/2'
'-x, y+1/2, -z+1/2'
'x+1/2, -y+1/2, -z'

loop_
_atom_site_label
_atom_site_type_symbol
_atom_site_fract_x
_atom_site_fract_y
_atom_site_fract_z
_atom_site_U_iso_or_equiv
_atom_site_adp_type
_atom_site_occupancy
_atom_site_symmetry_multiplicity
_atom_site_calc_flag
_atom_site_refinement_flags
_atom_site_disorder_assembly
_atom_site_disorder_group
O1 O 0.57509(13) 0.22256(12) 0.26768(5) 0.0377(3) Uani 1 1 d . . .
O2 O 1.03993(11) 0.24757(9) 0.16387(5) 0.0245(2) Uani 1 1 d . . .
O3 O 1.13667(14) 0.16403(10) 0.07874(5) 0.0314(2) Uani 1 1 d . . .
N1 N 0.80889(14) 0.30866(10) 0.24192(5) 0.0228(2) Uani 1 1 d . . .
H1A H 0.9017 0.3350 0.2548 0.027 Uiso 1 1 calc R . .
N2 N 0.8513(2) -0.06200(12) 0.22299(6) 0.0392(3) Uani 1 1 d . . .
N3 N 0.65314(17) 0.09449(12) 0.06516(6) 0.0326(3) Uani 1 1 d . . .
C1 C 0.74768(17) 0.27260(12) 0.34933(7) 0.0256(3) Uani 1 1 d . . .
C2 C 0.6852(2) 0.18887(15) 0.38833(8) 0.0363(4) Uani 1 1 d . . .
H2B H 0.6220 0.1273 0.3724 0.044 Uiso 1 1 calc R . .
C3 C 0.7154(2) 0.19530(16) 0.45088(8) 0.0422(4) Uani 1 1 d . . .
H3A H 0.6727 0.1379 0.4775 0.051 Uiso 1 1 calc R . .
C4 C 0.8062(3) 0.28404(16) 0.47414(8) 0.0428(4) Uani 1 1 d . . .
H4A H 0.8287 0.2869 0.5167 0.051 Uiso 1 1 calc R . .
C5 C 0.8651(3) 0.36897(17) 0.43591(8) 0.0481(5) Uani 1 1 d . . .
H5A H 0.9252 0.4318 0.4522 0.058 Uiso 1 1 calc R . .
C6 C 0.8363(2) 0.36270(15) 0.37329(7) 0.0375(4) Uani 1 1 d . . .
H6A H 0.8781 0.4209 0.3469 0.045 Uiso 1 1 calc R . .
C7 C 0.70315(16) 0.26532(12) 0.28257(7) 0.0249(3) Uani 1 1 d . . .
C8 C 0.77074(17) 0.31224(12) 0.17678(6) 0.0219(3) Uani 1 1 d . . .
H8A H 0.6595 0.2815 0.1728 0.026 Uiso 1 1 calc R . .
C9 C 0.87842(15) 0.22697(12) 0.14189(6) 0.0209(3) Uani 1 1 d . . .
H9A H 0.8729 0.2440 0.0971 0.025 Uiso 1 1 calc R . .
C10 C 0.83217(17) 0.10137(12) 0.15324(6) 0.0223(3) Uani 1 1 d . . .
C11 C 0.8921(2) 0.04506(13) 0.20428(7) 0.0292(3) Uani 1 1 d . . .
H11A H 0.9687 0.0858 0.2281 0.035 Uiso 1 1 calc R . .
C12 C 0.7371(3) -0.11361(15) 0.19026(8) 0.0416(4) Uani 1 1 d . . .
H12A H 0.7013 -0.1880 0.2033 0.050 Uiso 1 1 calc R . .
C13 C 0.6676(2) -0.06640(14) 0.13885(8) 0.0355(4) Uani 1 1 d . . .
H13A H 0.5862 -0.1079 0.1178 0.043 Uiso 1 1 calc R . .
C14 C 0.71687(17) 0.04254(13) 0.11768(7) 0.0258(3) Uani 1 1 d . . .
C15 C 0.76751(18) 0.43830(12) 0.15033(7) 0.0271(3) Uani 1 1 d . . .
C16 C 0.6785(2) 0.51679(14) 0.19530(8) 0.0386(4) Uani 1 1 d . . .
H16A H 0.7418 0.5254 0.2327 0.058 Uiso 1 1 calc R . .
H16B H 0.5750 0.4819 0.2053 0.058 Uiso 1 1 calc R . .
H16C H 0.6618 0.5934 0.1767 0.058 Uiso 1 1 calc R . .
C17 C 0.6733(2) 0.43633(14) 0.08999(7) 0.0327(3) Uani 1 1 d . . .
H17A H 0.5630 0.4124 0.0981 0.049 Uiso 1 1 calc R . .
H17B H 0.7231 0.3811 0.0617 0.049 Uiso 1 1 calc R . .
H17C H 0.6738 0.5143 0.0718 0.049 Uiso 1 1 calc R . .
C18 C 0.9351(2) 0.48773(14) 0.13851(8) 0.0332(3) Uani 1 1 d . . .
H18A H 0.9267 0.5702 0.1276 0.050 Uiso 1 1 calc R . .
H18B H 0.9854 0.4449 0.1049 0.050 Uiso 1 1 calc R . .
H18C H 1.0001 0.4796 0.1755 0.050 Uiso 1 1 calc R . .
C19 C 1.15904(18) 0.21204(12) 0.12712(7) 0.0252(3) Uani 1 1 d . . .
C20 C 1.31811(18) 0.24060(17) 0.15423(8) 0.0361(4) Uani 1 1 d . . .
H20A H 1.3429 0.1848 0.1868 0.054 Uiso 1 1 calc R . .
H20B H 1.3154 0.3195 0.1713 0.054 Uiso 1 1 calc R . .
H20C H 1.4003 0.2362 0.1224 0.054 Uiso 1 1 calc R . .
C21 C 0.5042(2) 0.0464(2) 0.04167(10) 0.0484(5) Uani 1 1 d . . .
H21A H 0.5255 -0.0283 0.0216 0.073 Uiso 1 1 calc R . .
H21B H 0.4575 0.1006 0.0120 0.073 Uiso 1 1 calc R . .
H21C H 0.4293 0.0346 0.0756 0.073 Uiso 1 1 calc R . .
C22 C 0.7648(2) 0.12164(15) 0.01546(7) 0.0371(4) Uani 1 1 d . . .
H22A H 0.8741 0.1225 0.0314 0.056 Uiso 1 1 calc R . .
H22B H 0.7389 0.1982 -0.0017 0.056 Uiso 1 1 calc R . .
H22C H 0.7558 0.0624 -0.0166 0.056 Uiso 1 1 calc R . .

loop_
_atom_site_aniso_label
_atom_site_aniso_U_11
_atom_site_aniso_U_22
_atom_site_aniso_U_33
_atom_site_aniso_U_23
_atom_site_aniso_U_13
_atom_site_aniso_U_12
O1 0.0247(5) 0.0526(7) 0.0360(6) 0.0054(6) -0.0021(5) -0.0111(5)
O2 0.0183(4) 0.0287(5) 0.0264(5) -0.0043(4) -0.0009(4) -0.0010(4)
O3 0.0282(5) 0.0370(6) 0.0290(5) -0.0054(4) 0.0035(4) 0.0007(5)
N1 0.0191(5) 0.0271(6) 0.0222(5) -0.0024(4) -0.0002(4) -0.0018(5)
N2 0.0569(9) 0.0276(6) 0.0332(7) 0.0058(6) -0.0031(7) -0.0029(7)
N3 0.0304(7) 0.0361(7) 0.0311(6) -0.0081(6) -0.0115(6) 0.0069(6)
C1 0.0227(6) 0.0275(7) 0.0265(6) 0.0018(5) 0.0033(5) 0.0025(6)
C2 0.0381(8) 0.0337(8) 0.0370(8) 0.0072(7) 0.0001(7) -0.0057(7)
C3 0.0511(11) 0.0410(9) 0.0344(8) 0.0133(7) 0.0039(8) -0.0005(8)
C4 0.0637(12) 0.0392(9) 0.0253(7) 0.0034(6) 0.0000(8) 0.0036(9)
C5 0.0727(14) 0.0405(9) 0.0309(8) -0.0016(7) -0.0049(9) -0.0162(10)
C6 0.0508(10) 0.0335(8) 0.0283(7) 0.0020(6) 0.0022(8) -0.0111(8)
C7 0.0215(6) 0.0247(6) 0.0284(7) -0.0002(5) 0.0006(5) 0.0007(5)
C8 0.0205(6) 0.0223(6) 0.0231(6) -0.0016(5) -0.0012(5) 0.0015(5)
C9 0.0181(6) 0.0227(6) 0.0218(6) -0.0016(5) -0.0021(5) 0.0010(5)
C10 0.0211(6) 0.0227(6) 0.0232(6) -0.0019(5) 0.0000(5) 0.0007(5)
C11 0.0337(8) 0.0266(6) 0.0272(7) -0.0001(6) -0.0046(6) 0.0008(6)
C12 0.0554(11) 0.0271(7) 0.0423(9) 0.0019(7) 0.0072(9) -0.0105(8)
C13 0.0338(8) 0.0319(8) 0.0409(8) -0.0078(7) 0.0016(7) -0.0085(7)
C14 0.0227(6) 0.0273(6) 0.0275(7) -0.0049(6) -0.0006(6) 0.0021(6)
C15 0.0300(7) 0.0222(6) 0.0290(7) -0.0004(5) -0.0028(6) 0.0039(6)
C16 0.0461(10) 0.0287(7) 0.0411(9) -0.0053(7) -0.0014(8) 0.0124(8)
C17 0.0355(8) 0.0290(7) 0.0335(8) 0.0042(6) -0.0073(7) 0.0044(7)
C18 0.0372(8) 0.0255(7) 0.0369(8) 0.0025(6) -0.0029(7) -0.0056(6)
C19 0.0234(6) 0.0236(6) 0.0286(7) 0.0016(5) 0.0031(6) 0.0001(5)
C20 0.0221(7) 0.0474(9) 0.0390(8) -0.0075(8) 0.0019(6) -0.0031(7)
C21 0.0314(8) 0.0606(12) 0.0533(11) -0.0244(10) -0.0173(8) 0.0090(9)
C22 0.0503(10) 0.0354(8) 0.0256(7) -0.0046(6) -0.0078(7) 0.0050(8)

loop_
_atom_type_symbol
_atom_type_description
_atom_type_scat_dispersion_real
_atom_type_scat_dispersion_imag
_atom_type_scat_source
C C 0.0033 0.0016 'International Tables Vol C Tables 4.2.6.8 and 6.1.1.4'
H H 0.0000 0.0000 'International Tables Vol C Tables 4.2.6.8 and 6.1.1.4'
N N 0.0061 0.0033 'International Tables Vol C Tables 4.2.6.8 and 6.1.1.4'
O O 0.0106 0.0060 'International Tables Vol C Tables 4.2.6.8 and 6.1.1.4'

loop_
_geom_angle_atom_site_label_1
_geom_angle_atom_site_label_2
_geom_angle_atom_site_label_3
_geom_angle
_geom_angle_site_symmetry_1
_geom_angle_site_symmetry_3
_geom_angle_publ_flag
C19 O2 C9 116.29(11) . . ?
C7 N1 C8 120.60(12) . . ?
C12 N2 C11 115.27(15) . . ?
C14 N3 C21 116.98(15) . . ?
C14 N3 C22 117.09(13) . . ?
C21 N3 C22 111.39(14) . . ?
C6 C1 C2 119.36(14) . . ?
C6 C1 C7 122.88(13) . . ?
C2 C1 C7 117.57(14) . . ?
C1 C2 C3 119.88(16) . . ?
C4 C3 C2 120.31(16) . . ?
C3 C4 C5 120.06(16) . . ?
C4 C5 C6 119.93(18) . . ?
C1 C6 C5 120.42(16) . . ?
O1 C7 N1 123.22(14) . . ?
O1 C7 C1 119.75(13) . . ?
N1 C7 C1 117.03(12) . . ?
N1 C8 C9 109.78(11) . . ?
N1 C8 C15 113.05(11) . . ?
C9 C8 C15 114.75(11) . . ?
O2 C9 C10 109.79(11) . . ?
O2 C9 C8 106.15(10) . . ?
C10 C9 C8 112.12(11) . . ?
C11 C10 C14 117.91(13) . . ?
C11 C10 C9 119.00(13) . . ?
C14 C10 C9 122.73(12) . . ?
N2 C11 C10 125.64(15) . . ?
N2 C12 C13 124.48(15) . . ?
C12 C13 C14 119.90(15) . . ?
C13 C14 N3 122.77(14) . . ?
C13 C14 C10 116.65(14) . . ?
N3 C14 C10 120.55(13) . . ?
C16 C15 C18 109.61(13) . . ?
C16 C15 C17 108.10(13) . . ?
C18 C15 C17 109.26(13) . . ?
C16 C15 C8 108.53(12) . . ?
C18 C15 C8 112.95(12) . . ?
C17 C15 C8 108.27(11) . . ?
O3 C19 O2 123.17(14) . . ?
O3 C19 C20 125.87(14) . . ?
O2 C19 C20 110.95(12) . . ?

loop_
_geom_bond_atom_site_label_1
_geom_bond_atom_site_label_2
_geom_bond_distance
_geom_bond_site_symmetry_2
_geom_bond_publ_flag
O1 C7 1.2237(17) . ?
O2 C19 1.3443(17) . ?
O2 C9 1.4546(16) . ?
O3 C19 1.2075(18) . ?
N1 C7 1.3497(18) . ?
N1 C8 1.4602(17) . ?
N2 C12 1.333(2) . ?
N2 C11 1.341(2) . ?
N3 C14 1.3999(19) . ?
N3 C21 1.458(2) . ?
N3 C22 1.467(2) . ?
C1 C6 1.377(2) . ?
C1 C2 1.388(2) . ?
C1 C7 1.509(2) . ?
C2 C3 1.393(2) . ?
C3 C4 1.370(3) . ?
C4 C5 1.376(3) . ?
C5 C6 1.392(2) . ?
C8 C9 1.5346(18) . ?
C8 C15 1.5599(19) . ?
C9 C10 1.5146(19) . ?
C10 C11 1.384(2) . ?
C10 C14 1.4119(19) . ?
C12 C13 1.377(3) . ?
C13 C14 1.397(2) . ?
C15 C16 1.528(2) . ?
C15 C18 1.536(2) . ?
C15 C17 1.537(2) . ?
C19 C20 1.494(2) . ?

loop_
_geom_hbond_atom_site_label_D
_geom_hbond_atom_site_label_H
_geom_hbond_atom_site_label_A
_geom_hbond_distance_DH
_geom_hbond_distance_HA
_geom_hbond_distance_DA
_geom_hbond_angle_DHA
_geom_hbond_site_symmetry_A
N1 H1A N2 0.88 2.43 3.301(2) 169.1 3_755

loop_
_cod_related_entry_id
_cod_related_entry_database
_cod_related_entry_code
1 ChemSpider 26583672
